data_2017969
loop_
_publ_author_name
'Kelley, Annette'
'Akkina, Subhash'
'Devarapally, Goutham K.'
'Nalla, Soujanya'
'Pasam, Divya'
'Madhabushi, Shravani'
'Bond, Marcus R.'

_publ_section_title
;
 Nine compounds containing high-nuclearity
 [Cu~<i>n~</i><i>X</i>~2<i>n~+2</i>]^2{-^} (<i>n</i> = 4, 5 or 7;
 <i>X</i> = Cl or Br) quasi-planar oligomers
;
_journal_coeditor_code SK3391
_journal_issue 1
_journal_name_full 'Acta Crystallographica Section C'
_journal_page_first m22
_journal_page_last m34
_journal_paper_doi 10.1107/S0108270110049024
_journal_volume 67
_journal_year 2011
_chemical_formula_iupac '(C7 H10 N)2 [Cu4 Br10]'
_chemical_formula_moiety '2(C7 H10 N1 +), Br10 Cu4 2-'
_chemical_formula_sum 'C14 H20 Br10 Cu4 N2'
_chemical_formula_weight 1269.549
_chemical_name_systematic
;
bis(2,3-dimethylpyridinium) hexa-\m-chlorido-tetrachloridotetracuprate(II)
;
_space_group_crystal_system monoclinic
_space_group_IT_number 14
_space_group_name_Hall '-P 2yn'
_space_group_name_H-M_alt 'P 1 21/n 1'
_symmetry_space_group_name_Hall '-P 2yn'
_symmetry_space_group_name_H-M 'P 1 21/n 1'
_atom_sites_solution_hydrogens geom
_atom_sites_solution_primary direct
_atom_sites_solution_secondary difmap
_cell_angle_alpha 90
_cell_angle_beta 96.459(3)
_cell_angle_gamma 90
_cell_formula_units_Z 2
_cell_length_a 9.7548(5)
_cell_length_b 12.5783(8)
_cell_length_c 12.2179(5)
_cell_measurement_reflns_used 3960
_cell_measurement_temperature 295(2)
_cell_measurement_theta_max 29.131
_cell_measurement_theta_min 2.91
_cell_volume 1489.61(14)
_computing_cell_refinement 'SCALEPACK (Otwinowski & Minor, 1997)'
_computing_data_collection 'COLLECT (Nonius, 1998)'
_computing_data_reduction 'DENZO and SCALEPACK (Otwinowski & Minor, 1997)'
_computing_molecular_graphics
;
ORTEP-3 for Windows (Farrugia, 1997) and ORTEPIII (Burnett & Johnson,
1996)
;
_computing_publication_material 'WinGX publication routines (Farrugia, 1999)'
_computing_structure_refinement 'SHELXL97 (Sheldrick, 2008)'
_computing_structure_solution 'SIR92 (Altomare <i>et al.</i>, 1993)'
_diffrn_ambient_temperature 295(2)
_diffrn_detector_area_resol_mean 9
_diffrn_measured_fraction_theta_full 0.99
_diffrn_measured_fraction_theta_max 0.975
_diffrn_measurement_device '95mm CCD camera on \k-goniostat'
_diffrn_measurement_device_type 'Nonius KappaCCD area-detector'
_diffrn_measurement_method CCD
_diffrn_radiation_monochromator graphite
_diffrn_radiation_type MoK\a
_diffrn_radiation_wavelength 0.71073
_diffrn_reflns_av_R_equivalents 0.0744
_diffrn_reflns_limit_h_max 13
_diffrn_reflns_limit_h_min -13
_diffrn_reflns_limit_k_max 16
_diffrn_reflns_limit_k_min -17
_diffrn_reflns_limit_l_max 16
_diffrn_reflns_limit_l_min -16
_diffrn_reflns_number 7293
_diffrn_reflns_reduction_process
;
 Scaled and merged with Sortav
 R. H. Blessing (1987), Cryst. Rev. 1, 3--58.
 R. H. Blessing (1989), J. Appl. Cryst. 22, 396--397.
;
_diffrn_reflns_theta_full 27.5
_diffrn_reflns_theta_max 29.11
_diffrn_reflns_theta_min 4.09
_exptl_absorpt_coefficient_mu 16.237
_exptl_absorpt_correction_T_max 0.197
_exptl_absorpt_correction_T_min 0.093
_exptl_absorpt_correction_type multi-scan
_exptl_absorpt_process_details '(DENZO/SCALEPACK; Otwinowski & Minor, 1997)'
_exptl_crystal_colour 'dark purple'
_exptl_crystal_density_diffrn 2.831
_exptl_crystal_density_method 'not measured'
_exptl_crystal_description irregular
_exptl_crystal_F_000 1168
_exptl_crystal_size_max 0.19
_exptl_crystal_size_mid 0.16
_exptl_crystal_size_min 0.10
_refine_diff_density_max 0.785
_refine_diff_density_min -0.927
_refine_ls_extinction_coef 0.0084(3)
_refine_ls_extinction_expression Fc^*^=kFc[1+0.001xFc^2^\l^3^/sin(2\q)]^-1/4^
_refine_ls_extinction_method 'SHELXL97 (Sheldrick, 2008)'
_refine_ls_goodness_of_fit_ref 1.027
_refine_ls_hydrogen_treatment constr
_refine_ls_matrix_type full
_refine_ls_number_parameters 139
_refine_ls_number_reflns 3901
_refine_ls_number_restraints 0
_refine_ls_restrained_S_all 1.027
_refine_ls_R_factor_all 0.1223
_refine_ls_R_factor_gt 0.0497
_refine_ls_shift/su_max 0
_refine_ls_shift/su_mean 0
_refine_ls_structure_factor_coef Fsqd
_refine_ls_weighting_details 'calc w = 1/[\s^2^(Fo^2^)+(0.0423P)^2^+0.0000P] where P=(Fo^2^+2Fc^2^)/3'
_refine_ls_weighting_scheme calc
_refine_ls_wR_factor_gt 0.0921
_refine_ls_wR_factor_ref 0.1131
_reflns_number_gt 2141
_reflns_number_total 3901
_reflns_threshold_expression I>2\s(I)
_cod_data_source_file sk3391.cif
_cod_data_source_block IV
_cod_database_code 2017969
_cod_database_fobs_code 2017969

loop_
_space_group_symop_operation_xyz
'x, y, z'
'-x+1/2, y+1/2, -z+1/2'
'-x, -y, -z'
'x-1/2, -y-1/2, z-1/2'

loop_
_atom_site_type_symbol
_atom_site_label
_atom_site_fract_x
_atom_site_fract_y
_atom_site_fract_z
_atom_site_U_iso_or_equiv
_atom_site_adp_type
_atom_site_calc_flag
_atom_site_refinement_flags
_atom_site_occupancy
_atom_site_disorder_assembly
_atom_site_disorder_group
Cu Cu1 0.17977(8) 0.02941(9) 0.51430(7) 0.0361(3) Uani d . 1 . .
Cu Cu2 0.51035(8) 0.15398(8) 0.51864(7) 0.0337(2) Uani d . 1 . .
Br Br1 -0.00935(7) 0.03861(9) 0.62755(6) 0.0485(3) Uani d . 1 . .
Br Br2 0.32045(7) 0.15254(7) 0.63208(6) 0.0422(2) Uani d . 1 . .
Br Br3 0.35053(7) 0.05366(8) 0.38347(6) 0.0406(2) Uani d . 1 . .
Br Br4 0.62951(8) 0.28248(8) 0.63832(6) 0.0468(3) Uani d . 1 . .
Br Br5 0.68157(8) 0.15251(7) 0.39361(6) 0.0420(2) Uani d . 1 . .
N N1 1.1156(7) 0.3209(6) 0.3878(5) 0.0492(19) Uani d . 1 . .
H H1 1.1296 0.2979 0.3237 0.059 Uiso calc R 1 . .
C C2 1.2126(7) 0.3836(7) 0.4419(6) 0.0393(19) Uani d . 1 . .
C C21 1.3383(8) 0.4033(9) 0.3857(7) 0.058(3) Uani d . 1 . .
H H21A 1.3373 0.3574 0.3228 0.086 Uiso calc R 1 . .
H H21B 1.4191 0.3892 0.4359 0.086 Uiso calc R 1 . .
H H21C 1.3392 0.4761 0.3620 0.086 Uiso calc R 1 . .
C C3 1.1922(7) 0.4224(7) 0.5449(6) 0.042(2) Uani d . 1 . .
C C31 1.2969(9) 0.4914(9) 0.6074(7) 0.069(3) Uani d . 1 . .
H H31A 1.2619 0.5166 0.6730 0.103 Uiso calc R 1 . .
H H31B 1.3168 0.5508 0.5625 0.103 Uiso calc R 1 . .
H H31C 1.3798 0.4513 0.6271 0.103 Uiso calc R 1 . .
C C4 1.0730(9) 0.3934(9) 0.5881(7) 0.056(3) Uani d . 1 . .
H H4 1.0564 0.4177 0.6573 0.067 Uiso calc R 1 . .
C C5 0.9756(9) 0.3263(9) 0.5265(8) 0.066(3) Uani d . 1 . .
H H5 0.8952 0.3063 0.5554 0.079 Uiso calc R 1 . .
C C6 1.0001(9) 0.2923(8) 0.4272(8) 0.061(3) Uani d . 1 . .
H H6 0.9366 0.2489 0.3860 0.074 Uiso calc R 1 . .

loop_
_atom_site_aniso_label
_atom_site_aniso_U_11
_atom_site_aniso_U_22
_atom_site_aniso_U_33
_atom_site_aniso_U_12
_atom_site_aniso_U_13
_atom_site_aniso_U_23
Cu1 0.0217(4) 0.0521(7) 0.0351(5) -0.0053(4) 0.0056(3) -0.0027(4)
Cu2 0.0263(4) 0.0383(6) 0.0368(5) -0.0058(4) 0.0054(3) -0.0004(4)
Br1 0.0240(4) 0.0877(8) 0.0345(4) -0.0101(4) 0.0065(3) -0.0122(4)
Br2 0.0315(4) 0.0514(6) 0.0451(4) -0.0082(4) 0.0105(3) -0.0110(4)
Br3 0.0276(4) 0.0603(6) 0.0342(4) -0.0103(4) 0.0049(3) -0.0010(4)
Br4 0.0477(5) 0.0481(6) 0.0448(4) -0.0170(4) 0.0063(3) -0.0066(4)
Br5 0.0327(4) 0.0515(6) 0.0432(4) -0.0109(4) 0.0106(3) -0.0013(4)
N1 0.047(4) 0.054(5) 0.046(4) -0.017(4) -0.001(3) -0.005(3)
C2 0.032(4) 0.044(5) 0.042(4) -0.004(4) 0.004(3) 0.005(4)
C21 0.045(5) 0.071(8) 0.060(5) -0.014(5) 0.019(4) 0.004(5)
C3 0.033(4) 0.051(6) 0.040(4) 0.003(4) -0.005(3) 0.000(4)
C31 0.063(7) 0.077(9) 0.062(6) -0.006(6) -0.010(5) -0.019(6)
C4 0.048(5) 0.072(8) 0.048(5) 0.020(5) 0.013(4) 0.015(5)
C5 0.037(5) 0.074(8) 0.089(7) -0.009(5) 0.015(5) 0.027(6)
C6 0.049(5) 0.061(7) 0.073(6) -0.031(5) 0.001(4) 0.000(5)

loop_
_atom_type_symbol
_atom_type_description
_atom_type_scat_dispersion_real
_atom_type_scat_dispersion_imag
_atom_type_scat_source
C C 0.0033 0.0016 'International Tables Vol C Tables 4.2.6.8 and 6.1.1.4'
H H 0 0 'International Tables Vol C Tables 4.2.6.8 and 6.1.1.4'
N N 0.0061 0.0033 'International Tables Vol C Tables 4.2.6.8 and 6.1.1.4'
Cu Cu 0.3201 1.2651 'International Tables Vol C Tables 4.2.6.8 and 6.1.1.4'
Br Br -0.2901 2.4595 'International Tables Vol C Tables 4.2.6.8 and 6.1.1.4'

loop_
_geom_angle_atom_site_label_1
_geom_angle_atom_site_label_2
_geom_angle_atom_site_label_3
_geom_angle_site_symmetry_1
_geom_angle_site_symmetry_3
_geom_angle
_geom_angle_publ_flag
Br1 Cu1 Br1 3_556 . 85.42(4) yes
Br1 Cu1 Br2 . . 92.68(4) yes
Br1 Cu1 Br2 3_556 . 161.13(6) yes
Br1 Cu1 Br3 . . 168.34(6) yes
Br1 Cu1 Br3 3_556 . 92.26(4) yes
Br2 Cu1 Br3 . . 85.82(4) yes
Br1 Cu1 Br5 . 3_656 99.89(4) yes
Br1 Cu1 Br5 3_556 3_656 104.97(5) yes
Br2 Cu1 Br5 . 3_656 93.85(4) yes
Br3 Cu1 Br5 . 3_656 91.74(4) yes
Br2 Cu2 Br3 . . 85.06(4) yes
Br2 Cu2 Br4 . . 90.32(4) yes
Br2 Cu2 Br5 . . 174.87(5) yes
Br2 Cu2 Br3 . 3_656 95.83(4) yes
Br3 Cu2 Br3 . 3_656 92.47(4) yes
Br3 Cu2 Br4 . . 167.24(5) yes
Br3 Cu2 Br5 . . 90.15(4) yes
Br4 Cu2 Br5 . . 93.99(4) yes
Br3 Cu2 Br4 3_656 . 99.84(4) yes
Br3 Cu2 Br5 3_656 . 86.18(4) yes
Cu1 Br1 Cu1 . 3_556 94.58(4) yes
Cu1 Br2 Cu2 . . 94.74(4) yes
Cu1 Br3 Cu2 . . 92.94(4) yes
Cu1 Br3 Cu2 . 3_656 86.80(4) yes
Cu2 Br3 Cu2 . 3_656 87.53(4) yes
Cu2 Br5 Cu1 . 3_656 95.13(4) yes
C6 N1 C2 . . 124.1(7) ?
C6 N1 H1 . . 118.0 ?
C2 N1 H1 . . 118.0 ?
N1 C2 C3 . . 119.2(7) ?
N1 C2 C21 . . 116.1(7) ?
C3 C2 C21 . . 124.7(7) ?
C2 C21 H21A . . 109.5 ?
C2 C21 H21B . . 109.5 ?
H21A C21 H21B . . 109.5 ?
C2 C21 H21C . . 109.5 ?
H21A C21 H21C . . 109.5 ?
H21B C21 H21C . . 109.5 ?
C2 C3 C4 . . 117.9(8) ?
C2 C3 C31 . . 120.8(8) ?
C4 C3 C31 . . 121.3(8) ?
C3 C31 H31A . . 109.5 ?
C3 C31 H31B . . 109.5 ?
H31A C31 H31B . . 109.5 ?
C3 C31 H31C . . 109.5 ?
H31A C31 H31C . . 109.5 ?
H31B C31 H31C . . 109.5 ?
C3 C4 C5 . . 119.8(8) ?
C3 C4 H4 . . 120.1 ?
C5 C4 H4 . . 120.1 ?
C4 C5 C6 . . 119.7(8) ?
C4 C5 H5 . . 120.2 ?
C6 C5 H5 . . 120.2 ?
C5 C6 N1 . . 119.4(8) ?
C5 C6 H6 . . 120.3 ?
N1 C6 H6 . . 120.3 ?

loop_
_geom_bond_atom_site_label_1
_geom_bond_atom_site_label_2
_geom_bond_site_symmetry_2
_geom_bond_distance
_geom_bond_publ_flag
Cu1 Br1 . 2.4302(11) yes
Cu1 Br1 3_556 2.4189(11) yes
Cu1 Br2 . 2.4307(12) yes
Cu1 Br3 . 2.4539(11) yes
Cu1 Br5 3_656 2.8266(14) yes
Cu2 Br2 . 2.4352(11) yes
Cu2 Br3 . 2.4842(11) yes
Cu2 Br3 3_656 3.1190(13) yes
Cu2 Br4 . 2.3915(12) yes
Cu2 Br5 . 2.3870(11) yes
N1 C6 . 1.325(10) ?
N1 C2 . 1.347(10) ?
N1 H1 . 0.8600 ?
C2 C3 . 1.385(10) ?
C2 C21 . 1.492(10) ?
C21 H21A . 0.9600 ?
C21 H21B . 0.9600 ?
C21 H21C . 0.9600 ?
C3 C4 . 1.378(11) ?
C3 C31 . 1.485(11) ?
C31 H31A . 0.9600 ?
C31 H31B . 0.9600 ?
C31 H31C . 0.9600 ?
C4 C5 . 1.421(13) ?
C4 H4 . 0.9300 ?
C5 C6 . 1.333(12) ?
C5 H5 . 0.9300 ?
C6 H6 . 0.9300 ?

loop_
_geom_hbond_atom_site_label_D
_geom_hbond_atom_site_label_H
_geom_hbond_atom_site_label_A
_geom_hbond_site_symmetry_A
_geom_hbond_distance_DH
_geom_hbond_distance_HA
_geom_hbond_distance_DA
_geom_hbond_angle_DHA
_geom_hbond_publ_flag
N1 H1 Br4 4_665 0.86 2.48 3.330(7) 170.0 yes
